data_7219352
loop_
_publ_author_name
'Lobana, Tarlok Singh'
'Indoria, Shikha Indoria'
'Kaur, Harpreet'
'Arora, Daljit'
'Jassal, Amanpreet K.'
'Jasinski, Jerry P.'

_publ_section_title
;
 Synthesis and structures of 5-Nitro-salicylaldehyde thiosemicarbazonates
 of Copper(II) : molecular spectroscopy, ESI-mass, antimicrobial activity
 and cytotoxicity
;
_journal_name_full 'RSC Adv.'
_journal_paper_doi 10.1039/C4RA15006F
_journal_year 2015
_chemical_formula_moiety 'C19 H16 Cu N6 O3 S'
_chemical_formula_sum 'C19 H16 Cu N6 O3 S'
_chemical_formula_weight 472.00
_chemical_name_systematic
; 
 ? 
;
_space_group_IT_number 2
_symmetry_cell_setting triclinic
_symmetry_space_group_name_Hall '-P 1'
_symmetry_space_group_name_H-M 'P -1'
_atom_sites_solution_hydrogens geom
_atom_sites_solution_primary direct
_atom_sites_solution_secondary difmap
_audit_creation_method SHELXL-97
_audit_update_record
;
2014-12-16 deposited with the CCDC.
2015-01-20 downloaded from the CCDC.
;
_cell_angle_alpha 71.441(15)
_cell_angle_beta 85.420(15)
_cell_angle_gamma 75.557(16)
_cell_formula_units_Z 2
_cell_length_a 8.073(2)
_cell_length_b 9.391(3)
_cell_length_c 13.924(4)
_cell_measurement_reflns_used 3975
_cell_measurement_temperature 296(2)
_cell_measurement_theta_max 25.97
_cell_measurement_theta_min 2.61
_cell_volume 969.1(5)
_computing_cell_refinement 'Bruker SAINT'
_computing_data_collection 'Bruker APEX2'
_computing_data_reduction 'Bruker SAINT'
_computing_molecular_graphics 'Bruker SHELXTL'
_computing_publication_material 'Bruker SHELXTL'
_computing_structure_refinement 'SHELXL-97 (Sheldrick, 2008)'
_computing_structure_solution 'Sir-92 (Altomare et al., 1993)'
_diffrn_ambient_temperature 296(2)
_diffrn_measured_fraction_theta_full 0.908
_diffrn_measured_fraction_theta_max 0.908
_diffrn_measurement_device_type 'Bruker APEX-II CCD'
_diffrn_measurement_method '\f and \w scans'
_diffrn_radiation_monochromator graphite
_diffrn_radiation_source 'fine-focus sealed tube'
_diffrn_radiation_type MoK\a
_diffrn_radiation_wavelength 0.71073
_diffrn_reflns_av_R_equivalents 0.0625
_diffrn_reflns_av_sigmaI/netI 0.1619
_diffrn_reflns_limit_h_max 9
_diffrn_reflns_limit_h_min -10
_diffrn_reflns_limit_k_max 12
_diffrn_reflns_limit_k_min -11
_diffrn_reflns_limit_l_max 16
_diffrn_reflns_limit_l_min -18
_diffrn_reflns_number 12911
_diffrn_reflns_theta_full 27.68
_diffrn_reflns_theta_max 27.68
_diffrn_reflns_theta_min 1.54
_exptl_absorpt_coefficient_mu 1.270
_exptl_absorpt_correction_T_max 0.7455
_exptl_absorpt_correction_T_min 0.6660
_exptl_absorpt_correction_type multi-scan
_exptl_absorpt_process_details 'SADABS-2008/1 - Bruker AXS area detector scaling and absorption correction'
_exptl_crystal_colour Black
_exptl_crystal_density_diffrn 1.617
_exptl_crystal_density_method 'not measured'
_exptl_crystal_description Prism
_exptl_crystal_F_000 482
_exptl_crystal_size_max 0.09
_exptl_crystal_size_mid 0.07
_exptl_crystal_size_min 0.05
_refine_diff_density_max 2.872
_refine_diff_density_min -1.818
_refine_diff_density_rms 0.270
_refine_ls_extinction_method none
_refine_ls_goodness_of_fit_ref 1.240
_refine_ls_hydrogen_treatment mixed
_refine_ls_matrix_type full
_refine_ls_number_parameters 275
_refine_ls_number_reflns 4121
_refine_ls_number_restraints 1
_refine_ls_restrained_S_all 1.239
_refine_ls_R_factor_all 0.1888
_refine_ls_R_factor_gt 0.0675
_refine_ls_shift/su_max 0.000
_refine_ls_shift/su_mean 0.000
_refine_ls_structure_factor_coef Fsqd
_refine_ls_weighting_details 'calc w=1/[\s^2^(Fo^2^)+(0.1543P)^2^+0.0000P] where P=(Fo^2^+2Fc^2^)/3'
_refine_ls_weighting_scheme calc
_refine_ls_wR_factor_gt 0.1853
_refine_ls_wR_factor_ref 0.3256
_reflns_number_gt 2632
_reflns_number_total 4121
_reflns_threshold_expression >2sigma(I)
_cod_data_source_file c4ra15006f2.cif
_cod_data_source_block 3
_cod_depositor_comments
;
The following automatic conversions were performed:

'_symmetry_cell_setting' value 'Triclinic' changed to 'triclinic'
according to
/usr/data/users/saulius/crontab/automatic-downloads/rss-feeds/RSC/lib/dictionaries/cif_core.dic
dictionary named 'cif_core.dic' version 2.4.2 from 2011-04-26.

'_exptl_absorpt_correction_type' value 'Multi-scan' changed to
'multi-scan' according to
/usr/data/users/saulius/crontab/automatic-downloads/rss-feeds/RSC/lib/dictionaries/cif_core.dic
dictionary named 'cif_core.dic' version 2.4.2 from 2011-04-26.

Automatic conversion script
Id: cif_fix_values 3008 2015-01-20 13:52:24Z robertas 
;
_cod_database_code 7219352

loop_
_symmetry_equiv_pos_as_xyz
'x, y, z'
'-x, -y, -z'

loop_
_atom_site_label
_atom_site_type_symbol
_atom_site_fract_x
_atom_site_fract_y
_atom_site_fract_z
_atom_site_U_iso_or_equiv
_atom_site_adp_type
_atom_site_occupancy
_atom_site_symmetry_multiplicity
_atom_site_calc_flag
_atom_site_refinement_flags
C1 C 0.9184(9) 0.3186(10) 0.0706(6) 0.0533(19) Uani 1 1 d .
H1 H 0.8698 0.3560 0.1233 0.064 Uiso 1 1 calc R
C2 C 0.8658(11) 0.4011(11) -0.0262(8) 0.069(3) Uani 1 1 d .
H2 H 0.7830 0.4938 -0.0396 0.083 Uiso 1 1 calc R
C3 C 0.9358(11) 0.3460(11) -0.1015(7) 0.068(3) Uani 1 1 d .
H3 H 0.9007 0.4009 -0.1679 0.081 Uiso 1 1 calc R
C4 C 1.0605(10) 0.2073(12) -0.0821(6) 0.060(2) Uani 1 1 d .
H4 H 1.1086 0.1680 -0.1340 0.072 Uiso 1 1 calc R
C5 C 1.1099(8) 0.1304(9) 0.0181(5) 0.0431(15) Uani 1 1 d .
C6 C 1.2440(8) -0.0196(9) 0.0491(5) 0.0446(16) Uani 1 1 d .
C7 C 1.3338(11) -0.0824(11) -0.0221(6) 0.060(2) Uani 1 1 d .
H7 H 1.3105 -0.0366 -0.0909 0.072 Uiso 1 1 calc R
C8 C 1.4594(12) -0.2156(14) 0.0133(8) 0.077(3) Uani 1 1 d .
H8 H 1.5258 -0.2593 -0.0325 0.093 Uiso 1 1 calc R
C9 C 1.4876(10) -0.2841(11) 0.1142(8) 0.068(3) Uani 1 1 d .
H9 H 1.5710 -0.3752 0.1384 0.082 Uiso 1 1 calc R
C10 C 1.3881(8) -0.2140(10) 0.1799(6) 0.0501(18) Uani 1 1 d .
H10 H 1.4042 -0.2611 0.2493 0.060 Uiso 1 1 calc R
C11 C 0.8815(7) -0.1175(8) 0.3388(5) 0.0366(13) Uani 1 1 d .
C12 C 0.7378(7) -0.1786(9) 0.3364(5) 0.0477(17) Uani 1 1 d .
H12 H 0.6681 -0.1370 0.2793 0.057 Uiso 1 1 calc R
C13 C 0.6988(8) -0.2964(10) 0.4151(5) 0.0474(17) Uani 1 1 d .
H13 H 0.6060 -0.3364 0.4112 0.057 Uiso 1 1 calc R
C14 C 0.8007(8) -0.3546(9) 0.5006(5) 0.0405(15) Uani 1 1 d .
C15 C 0.9366(8) -0.2969(8) 0.5085(5) 0.0387(14) Uani 1 1 d .
H15 H 1.0002 -0.3369 0.5680 0.046 Uiso 1 1 calc R
C16 C 0.9820(7) -0.1786(8) 0.4286(5) 0.0362(13) Uani 1 1 d .
C17 C 1.1258(7) -0.1256(9) 0.4433(5) 0.0396(15) Uani 1 1 d .
H17 H 1.1766 -0.1683 0.5070 0.048 Uiso 1 1 calc R
C18 C 1.3816(7) 0.1242(8) 0.3465(5) 0.0351(13) Uani 1 1 d .
C19 C 1.5950(10) 0.2779(11) 0.3139(7) 0.060(2) Uani 1 1 d .
H19A H 1.6190 0.3391 0.3523 0.091 Uiso 1 1 calc R
H19B H 1.5222 0.3435 0.2577 0.091 Uiso 1 1 calc R
H19C H 1.7002 0.2274 0.2890 0.091 Uiso 1 1 calc R
N1 N 1.2706(6) -0.0821(7) 0.1478(4) 0.0407(13) Uani 1 1 d .
N2 N 1.0392(6) 0.1840(7) 0.0924(4) 0.0414(13) Uani 1 1 d .
N3 N 0.7615(7) -0.4795(8) 0.5831(5) 0.0481(15) Uani 1 1 d .
N4 N 1.1919(6) -0.0252(6) 0.3777(4) 0.0317(11) Uani 1 1 d .
N5 N 1.3271(6) 0.0090(7) 0.4130(4) 0.0395(13) Uani 1 1 d .
N6 N 1.5115(7) 0.1648(9) 0.3769(4) 0.0486(15) Uani 1 1 d D
H6A H 1.553(9) 0.121(10) 0.435(3) 0.058 Uiso 1 1 d D
O1 O 0.9156(5) -0.0132(7) 0.2598(3) 0.0483(14) Uani 1 1 d .
O2 O 0.6461(7) -0.5377(9) 0.5736(5) 0.079(2) Uani 1 1 d .
O3 O 0.8470(7) -0.5285(8) 0.6601(4) 0.0626(15) Uani 1 1 d .
S1 S 1.2977(2) 0.2228(2) 0.22666(13) 0.0486(5) Uani 1 1 d .
Cu1 Cu 1.11863(8) 0.06878(9) 0.23728(5) 0.0355(3) Uani 1 1 d .

loop_
_atom_site_aniso_label
_atom_site_aniso_U_11
_atom_site_aniso_U_22
_atom_site_aniso_U_33
_atom_site_aniso_U_23
_atom_site_aniso_U_13
_atom_site_aniso_U_12
C1 0.054(4) 0.050(4) 0.043(4) 0.008(3) -0.011(3) -0.014(3)
C2 0.073(5) 0.059(5) 0.061(6) 0.014(4) -0.027(4) -0.024(4)
C3 0.080(5) 0.070(6) 0.042(5) 0.020(4) -0.033(4) -0.035(4)
C4 0.078(5) 0.082(6) 0.026(4) 0.000(4) -0.006(3) -0.049(4)
C5 0.049(3) 0.053(4) 0.027(3) 0.004(3) -0.006(2) -0.031(3)
C6 0.050(3) 0.059(4) 0.027(3) -0.006(3) 0.006(2) -0.030(3)
C7 0.084(5) 0.067(6) 0.036(4) -0.017(4) 0.014(4) -0.033(4)
C8 0.079(5) 0.109(9) 0.066(6) -0.050(6) 0.036(5) -0.043(5)
C9 0.057(4) 0.062(6) 0.082(7) -0.020(5) 0.008(4) -0.012(4)
C10 0.044(3) 0.054(4) 0.048(4) -0.004(3) -0.003(3) -0.018(3)
C11 0.036(3) 0.040(3) 0.030(3) -0.003(3) 0.004(2) -0.012(2)
C12 0.039(3) 0.064(5) 0.035(4) 0.003(3) -0.008(2) -0.024(3)
C13 0.039(3) 0.063(5) 0.038(4) -0.004(3) -0.002(3) -0.023(3)
C14 0.046(3) 0.050(4) 0.026(3) -0.009(3) 0.002(2) -0.016(3)
C15 0.046(3) 0.041(3) 0.025(3) -0.001(2) -0.005(2) -0.013(3)
C16 0.038(3) 0.039(3) 0.031(3) -0.009(3) 0.001(2) -0.009(2)
C17 0.041(3) 0.051(4) 0.021(3) -0.003(3) -0.005(2) -0.009(3)
C18 0.040(3) 0.038(3) 0.029(3) -0.008(3) 0.004(2) -0.016(2)
C19 0.062(4) 0.063(5) 0.055(5) 0.000(4) -0.003(3) -0.035(4)
N1 0.039(2) 0.050(3) 0.032(3) -0.005(2) -0.002(2) -0.018(2)
N2 0.040(2) 0.051(3) 0.033(3) -0.003(2) -0.006(2) -0.023(2)
N3 0.052(3) 0.048(4) 0.039(3) 0.001(3) 0.006(2) -0.022(3)
N4 0.032(2) 0.036(3) 0.029(3) -0.010(2) -0.0001(17) -0.0110(18)
N5 0.041(2) 0.048(3) 0.027(3) -0.003(2) -0.002(2) -0.017(2)
N6 0.050(3) 0.066(4) 0.030(3) 0.001(3) -0.006(2) -0.034(3)
O1 0.036(2) 0.068(4) 0.031(2) 0.009(2) -0.0050(17) -0.024(2)
O2 0.070(3) 0.089(5) 0.067(4) 0.015(4) -0.009(3) -0.051(3)
O3 0.084(4) 0.072(4) 0.033(3) 0.002(3) -0.005(3) -0.043(3)
S1 0.0627(10) 0.0525(11) 0.0285(9) 0.0061(7) -0.0086(7) -0.0313(8)
Cu1 0.0381(5) 0.0435(5) 0.0212(5) 0.0001(3) -0.0031(3) -0.0152(3)

loop_
_atom_type_symbol
_atom_type_description
_atom_type_scat_dispersion_real
_atom_type_scat_dispersion_imag
_atom_type_scat_source
C C 0.0030 0.0020 'International Tables Vol C Tables 4.2.6.8 and 6.1.1.4'
H H 0.0000 0.0000 'International Tables Vol C Tables 4.2.6.8 and 6.1.1.4'
N N 0.0060 0.0030 'International Tables Vol C Tables 4.2.6.8 and 6.1.1.4'
O O 0.0110 0.0060 'International Tables Vol C Tables 4.2.6.8 and 6.1.1.4'
S S 0.1250 0.1230 'International Tables Vol C Tables 4.2.6.8 and 6.1.1.4'
Cu Cu 0.3200 1.2650 'International Tables Vol C Tables 4.2.6.8 and 6.1.1.4'

loop_
_geom_angle_atom_site_label_1
_geom_angle_atom_site_label_2
_geom_angle_atom_site_label_3
_geom_angle
N2 C1 C2 122.0(9)
N2 C1 H1 119.0
C2 C1 H1 119.0
C3 C2 C1 118.6(8)
C3 C2 H2 120.7
C1 C2 H2 120.7
C2 C3 C4 121.0(7)
C2 C3 H3 119.5
C4 C3 H3 119.5
C5 C4 C3 117.3(8)
C5 C4 H4 121.3
C3 C4 H4 121.3
N2 C5 C4 121.5(7)
N2 C5 C6 115.9(5)
C4 C5 C6 122.6(7)
N1 C6 C7 123.6(7)
N1 C6 C5 115.2(6)
C7 C6 C5 121.2(6)
C8 C7 C6 117.0(7)
C8 C7 H7 121.5
C6 C7 H7 121.5
C9 C8 C7 120.8(7)
C9 C8 H8 119.6
C7 C8 H8 119.6
C8 C9 C10 117.9(8)
C8 C9 H9 121.0
C10 C9 H9 121.0
N1 C10 C9 122.5(7)
N1 C10 H10 118.7
C9 C10 H10 118.7
O1 C11 C16 123.6(6)
O1 C11 C12 118.6(6)
C16 C11 C12 117.8(6)
C13 C12 C11 122.3(6)
C13 C12 H12 118.9
C11 C12 H12 118.9
C12 C13 C14 118.4(7)
C12 C13 H13 120.8
C14 C13 H13 120.8
C15 C14 C13 121.9(7)
C15 C14 N3 119.5(6)
C13 C14 N3 118.7(7)
C14 C15 C16 121.2(6)
C14 C15 H15 119.4
C16 C15 H15 119.4
C15 C16 C11 118.5(6)
C15 C16 C17 117.4(6)
C11 C16 C17 124.1(6)
N4 C17 C16 126.5(6)
N4 C17 H17 116.8
C16 C17 H17 116.8
N5 C18 N6 116.0(6)
N5 C18 S1 125.0(5)
N6 C18 S1 119.1(5)
N6 C19 H19A 109.5
N6 C19 H19B 109.5
H19A C19 H19B 109.5
N6 C19 H19C 109.5
H19A C19 H19C 109.5
H19B C19 H19C 109.5
C6 N1 C10 118.1(6)
C6 N1 Cu1 112.6(5)
C10 N1 Cu1 129.0(5)
C5 N2 C1 119.4(6)
C5 N2 Cu1 120.0(4)
C1 N2 Cu1 120.5(5)
O3 N3 O2 121.3(7)
O3 N3 C14 119.3(6)
O2 N3 C14 119.4(6)
C17 N4 N5 114.6(5)
C17 N4 Cu1 124.2(5)
N5 N4 Cu1 121.2(4)
C18 N5 N4 113.0(5)
C18 N6 C19 124.1(6)
C18 N6 H6A 121(6)
C19 N6 H6A 115(6)
C11 O1 Cu1 126.6(4)
C18 S1 Cu1 94.4(2)
O1 Cu1 N4 93.6(2)
O1 Cu1 N2 88.3(2)
N4 Cu1 N2 175.3(2)
O1 Cu1 S1 162.04(19)
N4 Cu1 S1 85.46(17)
N2 Cu1 S1 91.37(18)
O1 Cu1 N1 98.0(2)
N4 Cu1 N1 107.81(19)
N2 Cu1 N1 76.1(2)
S1 Cu1 N1 99.36(16)

loop_
_geom_bond_atom_site_label_1
_geom_bond_atom_site_label_2
_geom_bond_distance
C1 N2 1.352(9)
C1 C2 1.364(12)
C1 H1 0.9300
C2 C3 1.339(14)
C2 H2 0.9300
C3 C4 1.396(13)
C3 H3 0.9300
C4 C5 1.389(10)
C4 H4 0.9300
C5 N2 1.320(9)
C5 C6 1.507(10)
C6 N1 1.323(9)
C6 C7 1.378(10)
C7 C8 1.375(13)
C7 H7 0.9300
C8 C9 1.357(14)
C8 H8 0.9300
C9 C10 1.385(11)
C9 H9 0.9300
C10 N1 1.328(9)
C10 H10 0.9300
C11 O1 1.283(7)
C11 C16 1.422(9)
C11 C12 1.424(9)
C12 C13 1.368(10)
C12 H12 0.9300
C13 C14 1.382(9)
C13 H13 0.9300
C14 C15 1.365(10)
C14 N3 1.437(9)
C15 C16 1.399(9)
C15 H15 0.9300
C16 C17 1.424(10)
C17 N4 1.278(9)
C17 H17 0.9300
C18 N5 1.325(8)
C18 N6 1.341(9)
C18 S1 1.728(6)
C19 N6 1.422(9)
C19 H19A 0.9600
C19 H19B 0.9600
C19 H19C 0.9600
N1 Cu1 2.253(6)
N2 Cu1 2.031(6)
N3 O3 1.218(8)
N3 O2 1.227(9)
N4 N5 1.377(8)
N4 Cu1 1.944(5)
N6 H6A 0.84(5)
O1 Cu1 1.942(5)
S1 Cu1 2.253(2)

loop_
_geom_torsion_atom_site_label_1
_geom_torsion_atom_site_label_2
_geom_torsion_atom_site_label_3
_geom_torsion_atom_site_label_4
_geom_torsion
N2 C1 C2 C3 0.4(14)
C1 C2 C3 C4 -0.2(15)
C2 C3 C4 C5 -0.7(14)
C3 C4 C5 N2 1.5(12)
C3 C4 C5 C6 -179.6(7)
N2 C5 C6 N1 2.1(9)
C4 C5 C6 N1 -176.8(7)
N2 C5 C6 C7 -176.2(8)
C4 C5 C6 C7 4.9(12)
N1 C6 C7 C8 -1.3(13)
C5 C6 C7 C8 176.9(7)
C6 C7 C8 C9 2.5(15)
C7 C8 C9 C10 -1.1(16)
C8 C9 C10 N1 -1.6(14)
O1 C11 C12 C13 176.0(7)
C16 C11 C12 C13 -2.6(10)
C11 C12 C13 C14 1.7(11)
C12 C13 C14 C15 0.6(11)
C12 C13 C14 N3 -179.4(7)
C13 C14 C15 C16 -2.0(10)
N3 C14 C15 C16 178.1(6)
C14 C15 C16 C11 0.9(9)
C14 C15 C16 C17 -179.9(6)
O1 C11 C16 C15 -177.2(6)
C12 C11 C16 C15 1.3(9)
O1 C11 C16 C17 3.6(10)
C12 C11 C16 C17 -177.9(6)
C15 C16 C17 N4 175.9(6)
C11 C16 C17 N4 -4.9(10)
C7 C6 N1 C10 -1.3(12)
C5 C6 N1 C10 -179.6(6)
C7 C6 N1 Cu1 173.7(7)
C5 C6 N1 Cu1 -4.6(8)
C9 C10 N1 C6 2.8(12)
C9 C10 N1 Cu1 -171.3(7)
C4 C5 N2 C1 -1.4(11)
C6 C5 N2 C1 179.6(7)
C4 C5 N2 Cu1 -179.1(6)
C6 C5 N2 Cu1 1.9(8)
C2 C1 N2 C5 0.4(12)
C2 C1 N2 Cu1 178.1(7)
C15 C14 N3 O3 2.3(10)
C13 C14 N3 O3 -177.7(7)
C15 C14 N3 O2 -175.5(7)
C13 C14 N3 O2 4.5(10)
C16 C17 N4 N5 177.8(6)
C16 C17 N4 Cu1 -4.6(9)
N6 C18 N5 N4 179.0(5)
S1 C18 N5 N4 -0.8(8)
C17 N4 N5 C18 -173.7(5)
Cu1 N4 N5 C18 8.7(7)
N5 C18 N6 C19 175.4(7)
S1 C18 N6 C19 -4.8(10)
C16 C11 O1 Cu1 7.0(9)
C12 C11 O1 Cu1 -171.4(5)
N5 C18 S1 Cu1 -5.4(5)
N6 C18 S1 Cu1 174.8(5)
C11 O1 Cu1 N4 -12.1(6)
C11 O1 Cu1 N2 172.1(6)
C11 O1 Cu1 S1 -98.6(7)
C11 O1 Cu1 N1 96.4(6)
C17 N4 Cu1 O1 10.7(5)
N5 N4 Cu1 O1 -171.9(4)
C17 N4 Cu1 S1 172.7(5)
N5 N4 Cu1 S1 -9.9(4)
C17 N4 Cu1 N1 -88.9(5)
N5 N4 Cu1 N1 88.5(5)
C5 N2 Cu1 O1 -102.0(6)
C1 N2 Cu1 O1 80.4(6)
C5 N2 Cu1 S1 96.0(5)
C1 N2 Cu1 S1 -81.6(6)
C5 N2 Cu1 N1 -3.3(5)
C1 N2 Cu1 N1 179.1(6)
C18 S1 Cu1 O1 94.6(5)
C18 S1 Cu1 N4 6.8(2)
C18 S1 Cu1 N2 -176.7(2)
C18 S1 Cu1 N1 -100.5(2)
C6 N1 Cu1 O1 90.5(5)
C10 N1 Cu1 O1 -95.2(6)
C6 N1 Cu1 N4 -173.0(5)
C10 N1 Cu1 N4 1.3(7)
C6 N1 Cu1 N2 4.3(5)
C10 N1 Cu1 N2 178.6(7)
C6 N1 Cu1 S1 -84.8(5)
C10 N1 Cu1 S1 89.5(6)
